data_4075299
loop_
_publ_author_name
'Shen, Hao'
'Chan, Hoi-Shan'
'Xie, Zuowei'

_publ_section_title
;
 Synthesis and Structural Characterization of New Carboranyl-Indenyl
 Ligands and Their Lanthanide Complexes
;
_journal_issue 10
_journal_name_full Organometallics
_journal_page_first 2617
_journal_paper_doi 10.1021/om0601955
_journal_volume 25
_journal_year 2006
_chemical_formula_sum 'C11 H20 B10 O'
_chemical_formula_weight 276.37
_chemical_name_systematic
; 
 ? 
;
_space_group_IT_number 14
_symmetry_cell_setting monoclinic
_symmetry_space_group_name_Hall '-P 2yn'
_symmetry_space_group_name_H-M 'P 1 21/n 1'
_atom_sites_solution_hydrogens geom
_atom_sites_solution_primary direct
_atom_sites_solution_secondary difmap
_audit_creation_method SHELXL-97
_cell_angle_alpha 90.00
_cell_angle_beta 102.4490(10)
_cell_angle_gamma 90.00
_cell_formula_units_Z 4
_cell_length_a 7.8852(5)
_cell_length_b 12.1962(8)
_cell_length_c 16.7171(11)
_cell_measurement_temperature 293(2)
_cell_volume 1569.88(18)
_computing_cell_refinement 'BRUKER SMART CCD DIFFRACTOMETER'
_computing_data_collection 'BRUKER SMART CCD DIFFRACTOMETER'
_computing_data_reduction 'BRUKER SMART CCD DIFFRACTOMETER'
_computing_molecular_graphics 'SIEMENS SHELXTL'
_computing_publication_material 'SIEMENS SHELXTL'
_computing_structure_refinement 'SHELXL-97 (Sheldrick, 1997)'
_computing_structure_solution 'SHELXS-97 (Sheldrick, 1990)'
_diffrn_ambient_temperature 293(2)
_diffrn_measured_fraction_theta_full 0.995
_diffrn_measured_fraction_theta_max 0.995
_diffrn_measurement_device_type 'BRUKER SMART CCD DIFFRACTOMETER'
_diffrn_measurement_method 'OMEGA SCAN'
_diffrn_radiation_monochromator graphite
_diffrn_radiation_source 'fine-focus sealed tube'
_diffrn_radiation_type MoK\a
_diffrn_radiation_wavelength 0.71073
_diffrn_reflns_av_R_equivalents 0.0349
_diffrn_reflns_av_sigmaI/netI 0.0317
_diffrn_reflns_limit_h_max 10
_diffrn_reflns_limit_h_min -10
_diffrn_reflns_limit_k_max 16
_diffrn_reflns_limit_k_min -15
_diffrn_reflns_limit_l_max 18
_diffrn_reflns_limit_l_min -22
_diffrn_reflns_number 10334
_diffrn_reflns_theta_full 28.00
_diffrn_reflns_theta_max 28.00
_diffrn_reflns_theta_min 2.08
_exptl_absorpt_coefficient_mu 0.061
_exptl_absorpt_correction_T_max 1.0000
_exptl_absorpt_correction_T_min 0.9821
_exptl_absorpt_correction_type SADABS
_exptl_crystal_colour COLOURLESS
_exptl_crystal_density_diffrn 1.169
_exptl_crystal_density_method 'not measured'
_exptl_crystal_description BLOCK
_exptl_crystal_F_000 576
_exptl_crystal_size_max 0.30
_exptl_crystal_size_mid 0.20
_exptl_crystal_size_min 0.10
_refine_diff_density_max 0.437
_refine_diff_density_min -0.373
_refine_diff_density_rms 0.052
_refine_ls_extinction_coef 0.043(6)
_refine_ls_extinction_expression Fc^*^=kFc[1+0.001xFc^2^\l^3^/sin(2\q)]^-1/4^
_refine_ls_extinction_method SHELXL
_refine_ls_goodness_of_fit_ref 1.023
_refine_ls_hydrogen_treatment riding
_refine_ls_matrix_type full
_refine_ls_number_parameters 200
_refine_ls_number_reflns 3774
_refine_ls_number_restraints 0
_refine_ls_restrained_S_all 1.023
_refine_ls_R_factor_all 0.0771
_refine_ls_R_factor_gt 0.0602
_refine_ls_shift/su_max 0.000
_refine_ls_shift/su_mean 0.000
_refine_ls_structure_factor_coef Fsqd
_refine_ls_weighting_details 'calc w=1/[\s^2^(Fo^2^)+(0.1119P)^2^+0.4118P] where P=(Fo^2^+2Fc^2^)/3'
_refine_ls_weighting_scheme calc
_refine_ls_wR_factor_gt 0.1738
_refine_ls_wR_factor_ref 0.1898
_reflns_number_gt 2888
_reflns_number_total 3774
_reflns_threshold_expression >2sigma(I)
_cod_data_source_file om0601955si20060228_111331.cif
_cod_data_source_block 1
_cod_depositor_comments
;
The following automatic conversions were performed:

'_symmetry_cell_setting' value 'MONOCLINIC' changed to 'monoclinic'
according to /home/saulius/struct/CIF-dictionaries/cif_core.dic
dictionary named 'cif_core.dic' version 2.4.1 from 2010-06-29.

Automatic conversion script
Id: cif_fix_values 1715 2011-07-08 13:25:40Z adriana 
;
_cod_original_sg_symbol_H-M P2(1)/n
_cod_database_code 4075299

loop_
_symmetry_equiv_pos_as_xyz
'x, y, z'
'-x+1/2, y+1/2, -z+1/2'
'-x, -y, -z'
'x-1/2, -y-1/2, z-1/2'

loop_
_atom_site_label
_atom_site_type_symbol
_atom_site_fract_x
_atom_site_fract_y
_atom_site_fract_z
_atom_site_U_iso_or_equiv
_atom_site_adp_type
_atom_site_occupancy
_atom_site_symmetry_multiplicity
_atom_site_calc_flag
_atom_site_refinement_flags
O1 O 0.29670(17) 0.20696(12) 0.00371(8) 0.0492(4) Uani 1 1 d .
H1A H 0.3694 0.1621 0.0257 0.074 Uiso 1 1 calc R
C1 C 0.3627(2) 0.30263(12) 0.13156(9) 0.0316(3) Uani 1 1 d .
C2 C 0.5578(2) 0.31381(16) 0.11087(11) 0.0441(4) Uani 1 1 d .
H2 H 0.5792 0.2875 0.0509 0.053 Uiso 1 1 calc R
C11 C 0.2151(2) 0.25448(13) 0.06378(9) 0.0331(4) Uani 1 1 d .
C12 C 0.1062(2) 0.16541(13) 0.09508(10) 0.0377(4) Uani 1 1 d .
H12A H 0.1613 0.0941 0.0968 0.045 Uiso 1 1 calc R
H12B H 0.0881 0.1832 0.1492 0.045 Uiso 1 1 calc R
C13 C -0.0628(2) 0.16812(13) 0.03188(10) 0.0365(4) Uani 1 1 d .
C14 C -0.1935(2) 0.09039(16) 0.01484(12) 0.0454(4) Uani 1 1 d .
H14A H -0.1839 0.0247 0.0438 0.055 Uiso 1 1 calc R
C15 C -0.3394(2) 0.11223(17) -0.04626(12) 0.0498(5) Uani 1 1 d .
H15A H -0.4280 0.0605 -0.0585 0.060 Uiso 1 1 calc R
C16 C -0.3543(2) 0.20989(18) -0.08894(12) 0.0493(5) Uani 1 1 d .
H16A H -0.4525 0.2232 -0.1298 0.059 Uiso 1 1 calc R
C17 C -0.2244(2) 0.28831(16) -0.07154(11) 0.0446(4) Uani 1 1 d .
H17A H -0.2348 0.3540 -0.1004 0.053 Uiso 1 1 calc R
C18 C -0.0783(2) 0.26721(14) -0.01028(10) 0.0371(4) Uani 1 1 d .
C19 C 0.0780(2) 0.33853(14) 0.02096(11) 0.0425(4) Uani 1 1 d .
H19A H 0.0540 0.3929 0.0594 0.051 Uiso 1 1 calc R
H19B H 0.1156 0.3753 -0.0237 0.051 Uiso 1 1 calc R
B3 B 0.4405(3) 0.43084(17) 0.11395(13) 0.0440(5) Uani 1 1 d .
H3 H 0.3849 0.4819 0.0605 0.053 Uiso 1 1 calc R
B4 B 0.3315(3) 0.40737(18) 0.19497(13) 0.0444(5) Uani 1 1 d .
H4 H 0.2039 0.4439 0.1948 0.053 Uiso 1 1 calc R
B5 B 0.3857(3) 0.27409(18) 0.23392(12) 0.0461(5) Uani 1 1 d .
H5 H 0.2935 0.2243 0.2593 0.055 Uiso 1 1 calc R
B6 B 0.5262(3) 0.21343(18) 0.17696(13) 0.0479(5) Uani 1 1 d .
H6 H 0.5250 0.1249 0.1641 0.058 Uiso 1 1 calc R
B7 B 0.6665(3) 0.4265(2) 0.15490(15) 0.0554(6) Uani 1 1 d .
H7 H 0.7579 0.4754 0.1283 0.066 Uiso 1 1 calc R
B8 B 0.5244(3) 0.48668(19) 0.21176(15) 0.0525(6) Uani 1 1 d .
H8 H 0.5231 0.5755 0.2231 0.063 Uiso 1 1 calc R
B9 B 0.4911(3) 0.3896(2) 0.28596(13) 0.0500(5) Uani 1 1 d .
H9 H 0.4684 0.4153 0.3458 0.060 Uiso 1 1 calc R
B10 B 0.6128(3) 0.2695(2) 0.27480(13) 0.0536(6) Uani 1 1 d .
H10 H 0.6697 0.2171 0.3273 0.064 Uiso 1 1 calc R
B11 B 0.7194(3) 0.2921(2) 0.19397(15) 0.0570(6) Uani 1 1 d .
H11 H 0.8452 0.2540 0.1926 0.068 Uiso 1 1 calc R
B12 B 0.6997(3) 0.4014(2) 0.26178(14) 0.0520(5) Uani 1 1 d .
H12 H 0.8124 0.4348 0.3055 0.062 Uiso 1 1 calc R

loop_
_atom_site_aniso_label
_atom_site_aniso_U_11
_atom_site_aniso_U_22
_atom_site_aniso_U_33
_atom_site_aniso_U_23
_atom_site_aniso_U_13
_atom_site_aniso_U_12
O1 0.0453(7) 0.0675(9) 0.0364(7) -0.0149(6) 0.0123(5) 0.0016(6)
C1 0.0330(8) 0.0350(7) 0.0271(7) -0.0011(6) 0.0072(6) 0.0033(6)
C2 0.0337(8) 0.0633(11) 0.0359(9) -0.0069(8) 0.0088(7) 0.0035(8)
C11 0.0351(8) 0.0371(8) 0.0269(7) -0.0020(6) 0.0065(6) 0.0015(6)
C12 0.0375(9) 0.0369(8) 0.0370(8) 0.0054(6) 0.0039(6) 0.0006(6)
C13 0.0355(8) 0.0406(8) 0.0331(8) -0.0020(6) 0.0068(6) 0.0028(6)
C14 0.0416(10) 0.0474(10) 0.0467(10) -0.0010(8) 0.0079(7) -0.0041(8)
C15 0.0374(9) 0.0609(12) 0.0502(11) -0.0101(9) 0.0073(8) -0.0078(8)
C16 0.0372(9) 0.0672(12) 0.0401(10) -0.0077(8) 0.0008(7) 0.0066(8)
C17 0.0454(10) 0.0489(10) 0.0358(9) 0.0002(7) 0.0008(7) 0.0092(8)
C18 0.0376(9) 0.0407(8) 0.0315(8) -0.0022(6) 0.0041(6) 0.0042(7)
C19 0.0471(10) 0.0371(8) 0.0384(9) 0.0061(7) -0.0015(7) 0.0010(7)
B3 0.0432(11) 0.0405(10) 0.0454(11) 0.0044(8) 0.0028(8) -0.0042(8)
B4 0.0409(10) 0.0474(11) 0.0442(11) -0.0160(8) 0.0076(8) 0.0045(8)
B5 0.0569(13) 0.0542(12) 0.0263(9) -0.0028(8) 0.0068(8) -0.0081(10)
B6 0.0544(13) 0.0434(10) 0.0391(10) -0.0036(8) -0.0053(9) 0.0137(9)
B7 0.0426(12) 0.0713(15) 0.0503(12) -0.0024(11) 0.0057(9) -0.0152(11)
B8 0.0521(13) 0.0419(11) 0.0570(13) -0.0097(9) -0.0024(10) -0.0033(9)
B9 0.0529(12) 0.0593(13) 0.0360(10) -0.0167(9) 0.0057(9) -0.0042(10)
B10 0.0627(14) 0.0547(13) 0.0352(10) -0.0014(9) -0.0079(9) 0.0064(11)
B11 0.0388(11) 0.0773(16) 0.0495(12) -0.0144(11) -0.0023(9) 0.0157(11)
B12 0.0433(11) 0.0614(13) 0.0464(12) -0.0104(10) -0.0010(9) -0.0024(10)

loop_
_atom_type_symbol
_atom_type_description
_atom_type_scat_dispersion_real
_atom_type_scat_dispersion_imag
_atom_type_scat_source
C C 0.0033 0.0016 'International Tables Vol C Tables 4.2.6.8 and 6.1.1.4'
H H 0.0000 0.0000 'International Tables Vol C Tables 4.2.6.8 and 6.1.1.4'
B B 0.0013 0.0007 'International Tables Vol C Tables 4.2.6.8 and 6.1.1.4'
O O 0.0106 0.0060 'International Tables Vol C Tables 4.2.6.8 and 6.1.1.4'

loop_
_geom_angle_atom_site_label_1
_geom_angle_atom_site_label_2
_geom_angle_atom_site_label_3
_geom_angle
C11 C1 C2 117.57(12)
C11 C1 B4 123.28(13)
C2 C1 B4 109.43(13)
C11 C1 B5 123.48(13)
C2 C1 B5 108.79(13)
B4 C1 B5 62.12(12)
C11 C1 B3 117.08(13)
C2 C1 B3 60.62(11)
B4 C1 B3 62.21(12)
B5 C1 B3 112.84(13)
C11 C1 B6 116.86(13)
C2 C1 B6 60.36(12)
B4 C1 B6 112.98(13)
B5 C1 B6 61.79(12)
B3 C1 B6 112.66(14)
C1 C2 B11 112.67(15)
C1 C2 B7 112.39(14)
B11 C2 B7 63.32(14)
C1 C2 B6 62.10(11)
B11 C2 B6 62.89(14)
B7 C2 B6 115.51(15)
C1 C2 B3 61.85(11)
B11 C2 B3 115.05(15)
B7 C2 B3 62.45(13)
B6 C2 B3 115.17(14)
O1 C11 C12 108.71(13)
O1 C11 C19 108.62(13)
C12 C11 C19 103.77(13)
O1 C11 C1 106.64(12)
C12 C11 C1 113.74(12)
C19 C11 C1 115.18(13)
C13 C12 C11 102.63(12)
C14 C13 C18 120.70(16)
C14 C13 C12 129.33(16)
C18 C13 C12 109.95(14)
C13 C14 C15 118.80(18)
C16 C15 C14 120.65(18)
C15 C16 C17 120.70(17)
C16 C17 C18 118.98(18)
C17 C18 C13 120.16(16)
C17 C18 C19 129.37(16)
C13 C18 C19 110.48(14)
C18 C19 C11 102.45(13)
C2 B3 C1 57.53(10)
C2 B3 B8 104.68(15)
C1 B3 B8 105.51(14)
C2 B3 B7 58.59(13)
C1 B3 B7 105.79(15)
B8 B3 B7 60.45(13)
C2 B3 B4 104.03(14)
C1 B3 B4 58.44(10)
B8 B3 B4 60.10(13)
B7 B3 B4 108.24(15)
C1 B4 B9 105.71(14)
C1 B4 B5 59.10(10)
B9 B4 B5 59.95(12)
C1 B4 B8 105.81(14)
B9 B4 B8 60.20(13)
B5 B4 B8 108.19(15)
C1 B4 B3 59.36(11)
B9 B4 B3 107.73(15)
B5 B4 B3 108.09(14)
B8 B4 B3 59.57(13)
C1 B5 B9 105.46(15)
C1 B5 B4 58.78(10)
B9 B5 B4 59.95(12)
C1 B5 B6 59.52(11)
B9 B5 B6 108.40(16)
B4 B5 B6 108.39(15)
C1 B5 B10 105.73(15)
B9 B5 B10 60.44(13)
B4 B5 B10 108.32(16)
B6 B5 B10 59.85(13)
C2 B6 C1 57.54(10)
C2 B6 B10 103.92(16)
C1 B6 B10 105.35(14)
C2 B6 B5 104.16(14)
C1 B6 B5 58.70(11)
B10 B6 B5 60.17(13)
C2 B6 B11 58.24(13)
C1 B6 B11 105.28(15)
B10 B6 B11 59.65(14)
B5 B6 B11 107.68(15)
C2 B7 B3 58.96(11)
C2 B7 B12 104.33(17)
B3 B7 B12 108.21(16)
C2 B7 B8 104.36(15)
B3 B7 B8 59.66(13)
B12 B7 B8 60.39(14)
C2 B7 B11 58.08(13)
B3 B7 B11 107.87(16)
B12 B7 B11 60.03(14)
B8 B7 B11 108.00(17)
B3 B8 B4 60.33(12)
B3 B8 B9 107.94(15)
B4 B8 B9 59.71(13)
B3 B8 B7 59.88(13)
B4 B8 B7 107.96(15)
B9 B8 B7 107.66(17)
B3 B8 B12 107.88(16)
B4 B8 B12 107.90(16)
B9 B8 B12 60.05(14)
B7 B8 B12 59.76(14)
B4 B9 B5 60.10(12)
B4 B9 B8 60.09(13)
B5 B9 B8 108.22(15)
B4 B9 B10 108.09(14)
B5 B9 B10 60.01(13)
B8 B9 B10 108.12(16)
B4 B9 B12 108.41(16)
B5 B9 B12 108.20(16)
B8 B9 B12 60.31(14)
B10 B9 B12 59.93(14)
B11 B10 B6 60.24(14)
B11 B10 B5 107.99(15)
B6 B10 B5 59.97(12)
B11 B10 B12 60.32(15)
B6 B10 B12 108.58(16)
B5 B10 B12 107.92(16)
B11 B10 B9 108.01(17)
B6 B10 B9 107.78(15)
B5 B10 B9 59.55(13)
B12 B10 B9 60.04(13)
C2 B11 B10 104.76(16)
C2 B11 B6 58.87(12)
B10 B11 B6 60.11(14)
C2 B11 B12 104.59(16)
B10 B11 B12 60.39(14)
B6 B11 B12 108.54(17)
C2 B11 B7 58.60(13)
B10 B11 B7 108.20(17)
B6 B11 B7 108.31(15)
B12 B11 B7 59.84(14)
B7 B12 B11 60.13(15)
B7 B12 B10 107.55(16)
B11 B12 B10 59.28(15)
B7 B12 B9 107.41(16)
B11 B12 B9 107.19(16)
B10 B12 B9 60.03(14)
B7 B12 B8 59.85(14)
B11 B12 B8 107.65(16)
B10 B12 B8 107.67(16)
B9 B12 B8 59.64(14)

loop_
_geom_bond_atom_site_label_1
_geom_bond_atom_site_label_2
_geom_bond_distance
O1 C11 1.4271(18)
C1 C11 1.554(2)
C1 C2 1.653(2)
C1 B4 1.711(2)
C1 B5 1.717(2)
C1 B3 1.728(3)
C1 B6 1.732(2)
C2 B11 1.692(3)
C2 B7 1.701(3)
C2 B6 1.703(3)
C2 B3 1.708(3)
C11 C12 1.545(2)
C11 C19 1.549(2)
C12 C13 1.512(2)
C13 C14 1.384(2)
C13 C18 1.391(2)
C14 C15 1.390(3)
C15 C16 1.380(3)
C16 C17 1.385(3)
C17 C18 1.391(2)
C18 C19 1.507(2)
B3 B8 1.763(3)
B3 B7 1.767(3)
B3 B4 1.777(3)
B4 B9 1.766(3)
B4 B5 1.769(3)
B4 B8 1.773(3)
B5 B9 1.766(3)
B5 B6 1.771(3)
B5 B10 1.774(3)
B6 B10 1.769(3)
B6 B11 1.771(4)
B7 B12 1.776(3)
B7 B8 1.777(4)
B7 B11 1.781(4)
B8 B9 1.775(4)
B8 B12 1.787(3)
B9 B10 1.782(3)
B9 B12 1.782(3)
B10 B11 1.760(4)
B10 B12 1.780(4)
B11 B12 1.779(3)
